data_8103528
loop_
_publ_author_name
'Aurivillius, K.'
'Stalhandske, C.'

_publ_section_title
;
 Reinvestigation of the crystal structures of Hg S O4 and Cd S O4
;
_journal_name_full 'Zeitschrift fuer Kristallographie (149,1979-)'
_journal_page_first 121
_journal_page_last 129
_journal_volume 153
_journal_year 1980
_chemical_formula_sum 'Hg O4 S'
_chemical_name_systematic 'Hg (S O4)'
_space_group_IT_number 31
_symmetry_space_group_name_Hall 'P -2 -2bc'
_symmetry_space_group_name_H-M 'P n 21 m'
_cell_angle_alpha 90
_cell_angle_beta 90
_cell_angle_gamma 90
_cell_formula_units_Z 2
_cell_length_a 4.7779
_cell_length_b 4.8119
_cell_length_c 6.572
_cell_volume 151.095
_citation_journal_id_ASTM ZEKRDZ
_cod_data_source_file Aurivillius_ZEKRDZ_1980_282.cif
_cod_data_source_block Hg1O4S1
_cod_original_cell_volume 151.0954
_cod_original_sg_symbol_Hall 'P 2ac -2 (y,z,x)'
_cod_original_formula_sum 'Hg1 O4 S1'
_cod_database_code 8103528

loop_
_symmetry_equiv_pos_as_xyz
x,y,z
-x,y+1/2,-z+1/2
x,y,-z
-x,y+1/2,z+1/2

loop_
_atom_site_label
_atom_site_type_symbol
_atom_site_fract_x
_atom_site_fract_y
_atom_site_fract_z
_atom_site_occupancy
_atom_site_U_iso_or_equiv
O2 O-2 0.7124 0.0393 0 1 0.0
S1 S+6 0.6745 0.7444 0 1 0.0
O3 O-2 0.8104 0.6061 0.1791 1 0.0
Hg1 Hg+2 0.17242 0.25 0 1 0.0
O1 O-2 0.3709 0.682 0 1 0.0
